data_7036160
loop_
_publ_author_name
'Gupta, Vijay'
'Khullar, Sadhika'
'Kumar, Sandeep'
'Mandal, Sanjay K.'

_publ_section_title
;
 Construction of a robust pillared-layer framework based on the rare
 paddlewheel subunit [Mn(\m-O2CR)4L2]: synthesis, crystal structure and
 magnetic properties.
;
_journal_issue 38
_journal_name_full 'Dalton transactions (Cambridge, England : 2003)'
_journal_page_first 16778
_journal_page_last 16784
_journal_paper_doi 10.1039/c5dt02354h
_journal_volume 44
_journal_year 2015
_chemical_formula_moiety 'C42 H36 Mn2 N2 O8 Si2'
_chemical_formula_sum 'C42 H36 Mn2 N2 O8 Si2'
_chemical_formula_weight 862.79
_space_group_crystal_system triclinic
_space_group_IT_number 2
_space_group_name_Hall '-P 1'
_space_group_name_H-M_alt 'P -1'
_symmetry_space_group_name_Hall '-P 1'
_symmetry_space_group_name_H-M 'P -1'
_atom_sites_solution_hydrogens geom
_atom_sites_solution_primary direct
_atom_sites_solution_secondary difmap
_audit_update_record
;
2015-08-07 deposited with the CCDC.
2015-08-12 downloaded from the CCDC.
;
_cell_angle_alpha 73.267(16)
_cell_angle_beta 82.708(16)
_cell_angle_gamma 87.105(18)
_cell_formula_units_Z 1
_cell_length_a 8.532(12)
_cell_length_b 10.794(15)
_cell_length_c 11.375(16)
_cell_measurement_reflns_used 785
_cell_measurement_temperature 100.(2)
_cell_measurement_theta_max 16.0021
_cell_measurement_theta_min 2.3062
_cell_volume 995(2)
_computing_cell_refinement 'SAINT V8.27B (Bruker AXS Inc., 2012)'
_computing_data_collection 'APEX2 V2012.12-0 (Bruker AXS)'
_computing_data_reduction 'SAINT V8.27B (Bruker AXS Inc., 2012)'
_computing_molecular_graphics 'SHELXTL (Bruker AXS)'
_computing_publication_material 'SHELXTL (Bruker AXS)'
_computing_structure_refinement 'SHELXL-97 (Sheldrick, 2008)'
_computing_structure_solution 'SHELXS-97 (Sheldrick, 2008)'
_diffrn_ambient_temperature 100.(2)
_diffrn_detector_area_resol_mean 8.3333
_diffrn_measured_fraction_theta_full 0.982
_diffrn_measured_fraction_theta_max 0.982
_diffrn_measurement_device_type 'Bruker Kappa APEX II'
_diffrn_measurement_method 'phi and omega scan'
_diffrn_radiation_monochromator Graphite
_diffrn_radiation_type 'Mo K\a'
_diffrn_radiation_wavelength 0.71073
_diffrn_reflns_av_R_equivalents 0.1440
_diffrn_reflns_av_unetI/netI 0.1604
_diffrn_reflns_limit_h_max 9
_diffrn_reflns_limit_h_min -9
_diffrn_reflns_limit_k_max 12
_diffrn_reflns_limit_k_min -12
_diffrn_reflns_limit_l_max 12
_diffrn_reflns_limit_l_min -12
_diffrn_reflns_number 10571
_diffrn_reflns_theta_full 23.74
_diffrn_reflns_theta_max 23.74
_diffrn_reflns_theta_min 1.88
_diffrn_source 'Sealed tube'
_diffrn_source_type 'Fine Focus'
_exptl_absorpt_coefficient_mu 0.750
_exptl_absorpt_correction_T_max 0.7449
_exptl_absorpt_correction_T_min 0.5364
_exptl_absorpt_correction_type multi-scan
_exptl_absorpt_process_details 'SADABS V2012/1 (Bruker AXS Inc.)'
_exptl_crystal_colour colorless
_exptl_crystal_density_diffrn 1.440
_exptl_crystal_density_method 'not measured'
_exptl_crystal_description block
_exptl_crystal_F_000 444
_exptl_crystal_size_max 0.20
_exptl_crystal_size_mid 0.15
_exptl_crystal_size_min 0.12
_refine_diff_density_max 0.708
_refine_diff_density_min -0.975
_refine_ls_extinction_method none
_refine_ls_goodness_of_fit_ref 1.023
_refine_ls_hydrogen_treatment mixed
_refine_ls_matrix_type full
_refine_ls_number_parameters 255
_refine_ls_number_reflns 2970
_refine_ls_number_restraints 0
_refine_ls_restrained_S_all 1.023
_refine_ls_R_factor_all 0.1679
_refine_ls_R_factor_gt 0.0903
_refine_ls_shift/su_max 0.000
_refine_ls_shift/su_mean 0.000
_refine_ls_structure_factor_coef Fsqd
_refine_ls_weighting_details 'calc w=1/[\s^2^(Fo^2^)+(0.1000P)^2^+0.0000P] where P=(Fo^2^+2Fc^2^)/3'
_refine_ls_weighting_scheme calc
_refine_ls_wR_factor_gt 0.2182
_refine_ls_wR_factor_ref 0.2625
_reflns_number_gt 1595
_reflns_number_total 2970
_reflns_threshold_expression >2sigma(I)
_cod_data_source_file c5dt02354h2.cif
_cod_data_source_block 1
_cod_depositor_comments 'Adding full bibliography for 7036159--7036160.cif.'
_cod_original_cell_volume 995.(2)
_cod_database_code 7036160

loop_
_space_group_symop_operation_xyz
'x, y, z'
'-x, -y, -z'

loop_
_atom_site_type_symbol
_atom_site_label
_atom_site_fract_x
_atom_site_fract_y
_atom_site_fract_z
_atom_site_U_iso_or_equiv
_atom_site_adp_type
_atom_site_calc_flag
_atom_site_refinement_flags
_atom_site_occupancy
Mn Mn1 0.62245(17) 0.56601(14) 0.54244(13) 0.0346(6) Uani d . 1
Si Si1 0.7486(3) -0.2477(3) 1.0017(3) 0.0366(8) Uani d . 1
O O1 0.5027(8) 0.3221(7) 0.6065(6) 0.0449(18) Uani d . 1
O O2 0.7567(8) 0.4892(6) 0.4098(6) 0.0421(18) Uani d . 1
O O3 0.4269(8) 0.6052(6) 0.6604(6) 0.0438(18) Uani d . 1
O O4 0.6932(8) 0.3988(7) 0.6812(6) 0.0435(18) Uani d . 1
N N1 0.7721(10) 0.7267(7) 0.5286(7) 0.036(2) Uani d . 1
C C1 0.2867(12) 0.5748(9) 0.6593(8) 0.033(2) Uani d . 1
C C2 0.1614(12) 0.6129(9) 0.7481(9) 0.034(2) Uani d . 1
C C3 0.1872(12) 0.6968(10) 0.8126(9) 0.045(3) Uani d . 1
H H4 0.2883 0.7291 0.8042 0.054 Uiso calc R 1
C C4 0.0684(12) 0.7364(10) 0.8909(9) 0.044(3) Uani d . 1
H H3 0.0916 0.7931 0.934 0.053 Uiso calc R 1
C C5 -0.0878(12) 0.6901(9) 0.9047(9) 0.037(2) Uani d . 1
C C6 -0.1140(12) 0.6046(9) 0.8413(9) 0.038(3) Uani d . 1
H H2 -0.2147 0.5716 0.8499 0.046 Uiso calc R 1
C C7 0.0070(14) 0.5653(10) 0.7634(10) 0.048(3) Uani d . 1
H H1 -0.015 0.5072 0.7214 0.058 Uiso calc R 1
C C8 0.6106(12) 0.3073(10) 0.6747(9) 0.038(3) Uani d . 1
C C9 0.6369(11) 0.1743(9) 0.7584(9) 0.034(2) Uani d . 1
C C10 0.7600(12) 0.1490(10) 0.8324(10) 0.053(3) Uani d . 1
H H14 0.8248 0.216 0.8319 0.064 Uiso calc R 1
C C11 0.7866(12) 0.0265(10) 0.9060(10) 0.050(3) Uani d . 1
H H13 0.8678 0.0139 0.9557 0.06 Uiso calc R 1
C C12 0.6989(11) -0.0795(9) 0.9100(9) 0.037(2) Uani d . 1
C C13 0.8181(12) -0.2347(10) 1.1481(9) 0.041(3) Uani d . 1
H H5 0.7319 -0.2065 1.1975 0.061 Uiso calc R 1
H H6 0.9019 -0.1733 1.1279 0.061 Uiso calc R 1
H H7 0.8561 -0.3177 1.1935 0.061 Uiso calc R 1
C C14 0.5763(12) -0.3572(9) 1.0303(9) 0.039(3) Uani d . 1
H H9 0.4857 -0.32 1.0676 0.059 Uiso calc R 1
H H8 0.6011 -0.4399 1.0848 0.059 Uiso calc R 1
H H10 0.5536 -0.3678 0.9533 0.059 Uiso calc R 1
C C15 0.5733(13) -0.0520(10) 0.8371(11) 0.056(3) Uani d . 1
H H12 0.5074 -0.1183 0.838 0.068 Uiso calc R 1
C C16 0.5460(14) 0.0726(10) 0.7638(10) 0.052(3) Uani d . 1
H H11 0.462 0.0869 0.7166 0.062 Uiso calc R 1
C C17 0.7159(16) 0.8237(14) 0.5676(19) 0.128(8) Uani d . 1
H H18 0.6132 0.819 0.6071 0.153 Uiso calc R 1
C C18 0.8006(17) 0.9326(15) 0.5532(19) 0.133(9) Uani d . 1
H H15 0.7508 1.0019 0.5766 0.16 Uiso calc R 1
C C19 0.9512(13) 0.9420(11) 0.5071(10) 0.046(3) Uani d . 1
C C20 1.0135(14) 0.8401(11) 0.4693(12) 0.065(4) Uani d . 1
H H16 1.119 0.8406 0.4363 0.078 Uiso calc R 1
C C21 0.9204(16) 0.7352(10) 0.4796(11) 0.062(4) Uani d . 1
H H17 0.9649 0.6676 0.4505 0.074 Uiso calc R 1

loop_
_atom_site_aniso_label
_atom_site_aniso_U_11
_atom_site_aniso_U_22
_atom_site_aniso_U_33
_atom_site_aniso_U_12
_atom_site_aniso_U_13
_atom_site_aniso_U_23
Mn1 0.0338(10) 0.0317(9) 0.0330(9) 0.0024(7) -0.0097(7) 0.0011(6)
Si1 0.0352(18) 0.0309(16) 0.0410(18) 0.0040(13) -0.0063(14) -0.0057(13)
O1 0.036(4) 0.053(5) 0.036(4) 0.007(3) -0.012(4) 0.004(3)
O2 0.039(4) 0.041(4) 0.046(4) 0.004(3) -0.014(4) -0.009(4)
O3 0.045(5) 0.042(4) 0.037(4) 0.002(4) -0.012(4) 0.002(3)
O4 0.044(5) 0.042(4) 0.038(4) 0.014(4) -0.015(4) 0.000(3)
N1 0.037(6) 0.033(5) 0.035(5) 0.004(4) -0.007(4) -0.004(4)
C1 0.041(7) 0.030(6) 0.022(6) 0.002(5) -0.006(5) 0.005(4)
C2 0.034(6) 0.031(5) 0.034(6) -0.002(5) -0.009(5) -0.006(5)
C3 0.033(7) 0.058(7) 0.041(6) -0.001(5) -0.009(5) -0.009(6)
C4 0.041(7) 0.049(7) 0.045(7) 0.005(6) -0.015(6) -0.014(5)
C5 0.039(7) 0.033(6) 0.033(6) 0.009(5) -0.011(5) 0.002(5)
C6 0.036(6) 0.044(6) 0.033(6) 0.007(5) -0.008(5) -0.007(5)
C7 0.063(8) 0.040(6) 0.040(7) -0.003(6) -0.002(6) -0.011(5)
C8 0.030(6) 0.044(7) 0.032(6) 0.010(5) 0.007(5) -0.004(5)
C9 0.032(6) 0.035(6) 0.033(6) 0.008(5) -0.005(5) -0.005(4)
C10 0.037(7) 0.046(7) 0.070(8) -0.004(5) -0.024(6) 0.004(6)
C11 0.036(7) 0.037(6) 0.070(8) 0.000(5) -0.025(6) 0.005(6)
C12 0.030(6) 0.040(6) 0.037(6) 0.015(5) -0.011(5) -0.005(5)
C13 0.033(6) 0.042(6) 0.046(7) 0.008(5) -0.011(5) -0.009(5)
C14 0.050(7) 0.028(6) 0.037(6) 0.004(5) 0.001(5) -0.008(4)
C15 0.055(8) 0.030(6) 0.090(9) 0.002(5) -0.044(7) -0.011(6)
C16 0.061(8) 0.037(7) 0.064(8) 0.015(6) -0.034(6) -0.016(6)
C17 0.046(9) 0.098(12) 0.28(2) -0.034(8) 0.065(12) -0.141(15)
C18 0.059(10) 0.099(13) 0.29(3) -0.012(9) 0.032(13) -0.145(16)
C19 0.032(7) 0.060(8) 0.048(7) -0.002(5) 0.000(5) -0.018(6)
C20 0.036(7) 0.056(8) 0.101(11) -0.010(6) 0.016(7) -0.028(7)
C21 0.076(10) 0.035(7) 0.073(9) -0.005(6) 0.018(7) -0.023(6)

loop_
_atom_type_symbol
_atom_type_description
_atom_type_scat_dispersion_real
_atom_type_scat_dispersion_imag
_atom_type_scat_source
C C 0.0033 0.0016 'International Tables Vol C Tables 4.2.6.8 and 6.1.1.4'
H H 0.0000 0.0000 'International Tables Vol C Tables 4.2.6.8 and 6.1.1.4'
N N 0.0061 0.0033 'International Tables Vol C Tables 4.2.6.8 and 6.1.1.4'
O O 0.0106 0.0060 'International Tables Vol C Tables 4.2.6.8 and 6.1.1.4'
Si Si 0.0817 0.0704 'International Tables Vol C Tables 4.2.6.8 and 6.1.1.4'
Mn Mn 0.3368 0.7283 'International Tables Vol C Tables 4.2.6.8 and 6.1.1.4'

loop_
_geom_angle_atom_site_label_1
_geom_angle_atom_site_label_2
_geom_angle_atom_site_label_3
_geom_angle_site_symmetry_1
_geom_angle_site_symmetry_3
_geom_angle
O3 Mn1 O2 . . 159.8(3)
O3 Mn1 O4 . . 92.8(3)
O2 Mn1 O4 . . 87.5(3)
O3 Mn1 O1 . 2_666 85.8(3)
O2 Mn1 O1 . 2_666 86.4(3)
O4 Mn1 O1 . 2_666 158.1(3)
O3 Mn1 N1 . . 100.4(3)
O2 Mn1 N1 . . 98.5(3)
O4 Mn1 N1 . . 109.6(3)
O1 Mn1 N1 2_666 . 92.1(3)
O3 Mn1 Mn1 . 2_666 82.3(2)
O2 Mn1 Mn1 . 2_666 77.6(2)
O4 Mn1 Mn1 . 2_666 96.3(2)
O1 Mn1 Mn1 2_666 2_666 61.8(2)
N1 Mn1 Mn1 . 2_666 153.7(2)
C14 Si1 C12 . . 111.2(5)
C14 Si1 C13 . . 113.1(5)
C12 Si1 C13 . . 106.9(5)
C14 Si1 C5 . 1_645 107.8(5)
C12 Si1 C5 . 1_645 106.7(4)
C13 Si1 C5 . 1_645 110.9(5)
C8 O1 Mn1 . 2_666 152.1(7)
C1 O2 Mn1 2_666 . 130.4(6)
C1 O3 Mn1 . . 124.7(6)
C8 O4 Mn1 . . 105.3(6)
C17 N1 C21 . . 115.9(10)
C17 N1 Mn1 . . 120.2(8)
C21 N1 Mn1 . . 123.8(7)
O3 C1 O2 . 2_666 125.0(9)
O3 C1 C2 . . 117.6(9)
O2 C1 C2 2_666 . 117.5(9)
C3 C2 C7 . . 117.1(10)
C3 C2 C1 . . 123.1(9)
C7 C2 C1 . . 119.8(9)
C2 C3 C4 . . 122.8(10)
C2 C3 H4 . . 118.6
C4 C3 H4 . . 118.6
C3 C4 C5 . . 120.1(10)
C3 C4 H3 . . 120.0
C5 C4 H3 . . 120.0
C6 C5 C4 . . 117.4(9)
C6 C5 Si1 . 1_465 122.4(8)
C4 C5 Si1 . 1_465 120.1(8)
C5 C6 C7 . . 121.8(10)
C5 C6 H2 . . 119.1
C7 C6 H2 . . 119.1
C6 C7 C2 . . 120.8(10)
C6 C7 H1 . . 119.6
C2 C7 H1 . . 119.6
O1 C8 O4 . . 123.8(9)
O1 C8 C9 . . 117.7(10)
O4 C8 C9 . . 118.3(9)
C16 C9 C10 . . 116.8(9)
C16 C9 C8 . . 122.2(9)
C10 C9 C8 . . 121.0(10)
C11 C10 C9 . . 120.8(10)
C11 C10 H14 . . 119.6
C9 C10 H14 . . 119.6
C10 C11 C12 . . 123.5(10)
C10 C11 H13 . . 118.3
C12 C11 H13 . . 118.3
C11 C12 C15 . . 115.0(9)
C11 C12 Si1 . . 122.4(7)
C15 C12 Si1 . . 122.6(8)
Si1 C13 H5 . . 109.5
Si1 C13 H6 . . 109.5
H5 C13 H6 . . 109.5
Si1 C13 H7 . . 109.5
H5 C13 H7 . . 109.5
H6 C13 H7 . . 109.5
Si1 C14 H9 . . 109.5
Si1 C14 H8 . . 109.5
H9 C14 H8 . . 109.5
Si1 C14 H10 . . 109.5
H9 C14 H10 . . 109.5
H8 C14 H10 . . 109.5
C16 C15 C12 . . 121.2(10)
C16 C15 H12 . . 119.4
C12 C15 H12 . . 119.4
C9 C16 C15 . . 122.7(10)
C9 C16 H11 . . 118.7
C15 C16 H11 . . 118.7
N1 C17 C18 . . 123.2(12)
N1 C17 H18 . . 118.4
C18 C17 H18 . . 118.4
C19 C18 C17 . . 121.9(12)
C19 C18 H15 . . 119.1
C17 C18 H15 . . 119.1
C18 C19 C20 . . 115.7(11)
C18 C19 C19 . 2_776 123.5(14)
C20 C19 C19 . 2_776 120.8(13)
C19 C20 C21 . . 120.2(11)
C19 C20 H16 . . 119.9
C21 C20 H16 . . 119.9
N1 C21 C20 . . 123.0(11)
N1 C21 H17 . . 118.5
C20 C21 H17 . . 118.5

loop_
_geom_bond_atom_site_label_1
_geom_bond_atom_site_label_2
_geom_bond_site_symmetry_2
_geom_bond_distance
Mn1 O3 . 2.110(7)
Mn1 O2 . 2.113(7)
Mn1 O4 . 2.145(6)
Mn1 O1 2_666 2.149(7)
Mn1 N1 . 2.163(8)
Mn1 Mn1 2_666 2.989(4)
Si1 C14 . 1.870(10)
Si1 C12 . 1.873(10)
Si1 C13 . 1.881(10)
Si1 C5 1_645 1.886(11)
O1 C8 . 1.254(12)
O1 Mn1 2_666 2.149(7)
O2 C1 2_666 1.282(11)
O3 C1 . 1.259(11)
O4 C8 . 1.266(12)
N1 C17 . 1.298(14)
N1 C21 . 1.312(13)
C1 O2 2_666 1.282(11)
C1 C2 . 1.501(14)
C2 C3 . 1.360(14)
C2 C7 . 1.410(14)
C3 C4 . 1.396(14)
C3 H4 . 0.93
C4 C5 . 1.421(13)
C4 H3 . 0.93
C5 C6 . 1.366(13)
C5 Si1 1_465 1.886(11)
C6 C7 . 1.403(14)
C6 H2 . 0.93
C7 H1 . 0.93
C8 C9 . 1.501(13)
C9 C16 . 1.359(14)
C9 C10 . 1.396(14)
C10 C11 . 1.371(14)
C10 H14 . 0.93
C11 C12 . 1.385(14)
C11 H13 . 0.93
C12 C15 . 1.406(14)
C13 H5 . 0.96
C13 H6 . 0.96
C13 H7 . 0.96
C14 H9 . 0.96
C14 H8 . 0.96
C14 H10 . 0.96
C15 C16 . 1.389(14)
C15 H12 . 0.93
C16 H11 . 0.93
C17 C18 . 1.370(17)
C17 H18 . 0.93
C18 C19 . 1.322(16)
C18 H15 . 0.93
C19 C20 . 1.354(15)
C19 C19 2_776 1.50(2)
C20 C21 . 1.385(15)
C20 H16 . 0.93
C21 H17 . 0.93
